data_1506572
loop_
_publ_author_name
'Giorgi, Giorgio'
'Miranda, Sonia'
'L\'opez-Alvarado, Pilar'
'Avenda\~no, Carmen'
'Rodriguez, Jean'
'Men\'endez, J Carlos'

_publ_section_title
;
 Unique Michael addition-initiated domino reaction for the stereoselective
 synthesis of functionalized macrolactones from alpha-nitroketones in
 water.
;
_journal_issue 11
_journal_name_full 'Organic letters'
_journal_page_first 2197
_journal_page_last 2200
_journal_paper_doi 10.1021/ol0505860
_journal_volume 7
_journal_year 2005
_chemical_formula_moiety 'C12 H19 N O4'
_chemical_formula_sum 'C12 H19 N O4'
_chemical_formula_weight 241.28
_chemical_name_systematic
; 
 ? 
;
_space_group_IT_number 15
_symmetry_cell_setting monoclinic
_symmetry_space_group_name_Hall '-I 2ya'
_symmetry_space_group_name_H-M 'I 1 2/a 1'
_atom_sites_solution_hydrogens geom
_atom_sites_solution_primary direct
_atom_sites_solution_secondary difmap
_audit_creation_method SHELXL
_cell_angle_alpha 90.00
_cell_angle_beta 96.29(3)
_cell_angle_gamma 90.00
_cell_formula_units_Z 8
_cell_length_a 10.687(2)
_cell_length_b 7.6780(15)
_cell_length_c 28.810(6)
_cell_measurement_reflns_used 25
_cell_measurement_temperature 293(2)
_cell_measurement_theta_max 20
_cell_measurement_theta_min 8
_cell_volume 2349.8(8)
_computing_cell_refinement 'Siemens XSCANS'
_computing_data_collection 'Siemens XSCANS'
_computing_data_reduction 'Siemens SHELXTL'
_computing_molecular_graphics 'Siemens SHELXTL'
_computing_publication_material 'Siemens SHELXTL'
_computing_structure_refinement 'SHELXL-93 (Sheldrick, 1993)'
_computing_structure_solution 'SHELXS-86 (Sheldrick, 1990)'
_diffrn_ambient_temperature 293(2)
_diffrn_measured_fraction_theta_full 1.000
_diffrn_measured_fraction_theta_max 1.000
_diffrn_measurement_device 'SEIFERT XRD 3003 SC'
_diffrn_measurement_method 2theta-omega
_diffrn_radiation_monochromator graphite
_diffrn_radiation_source 'fine-focus sealed tube'
_diffrn_radiation_type CuK\a
_diffrn_radiation_wavelength 1.54180
_diffrn_reflns_av_R_equivalents 0.0000
_diffrn_reflns_av_sigmaI/netI 0.1480
_diffrn_reflns_limit_h_max 11
_diffrn_reflns_limit_h_min 0
_diffrn_reflns_limit_k_max 8
_diffrn_reflns_limit_k_min 0
_diffrn_reflns_limit_l_max 29
_diffrn_reflns_limit_l_min -29
_diffrn_reflns_number 1721
_diffrn_reflns_theta_full 60.02
_diffrn_reflns_theta_max 60.02
_diffrn_reflns_theta_min 1.42
_diffrn_standards_decay_% 'no decay, variation 0.5'
_diffrn_standards_interval_count 100
_diffrn_standards_number 2
_exptl_absorpt_coefficient_mu 0.844
_exptl_absorpt_correction_type none
_exptl_crystal_colour colorless
_exptl_crystal_density_diffrn 1.364
_exptl_crystal_description prismatic
_exptl_crystal_F_000 1040
_exptl_crystal_size_max 0.35
_exptl_crystal_size_mid 0.20
_exptl_crystal_size_min 0.10
_refine_diff_density_max 0.362
_refine_diff_density_min -0.365
_refine_diff_density_rms 0.092
_refine_ls_extinction_coef 0.0313(42)
_refine_ls_extinction_expression Fc^*^=kFc[1+0.001xFc^2^\l^3^/sin(2\q)]^-1/4^
_refine_ls_extinction_method SHELXL
_refine_ls_goodness_of_fit_all 1.076
_refine_ls_goodness_of_fit_obs 1.529
_refine_ls_hydrogen_treatment refall
_refine_ls_matrix_type full
_refine_ls_number_parameters 157
_refine_ls_number_reflns 1718
_refine_ls_number_restraints 0
_refine_ls_restrained_S_all 1.091
_refine_ls_restrained_S_obs 1.529
_refine_ls_R_factor_all 0.2185
_refine_ls_R_factor_obs 0.0919
_refine_ls_shift/esd_max -0.001
_refine_ls_shift/esd_mean 0.000
_refine_ls_structure_factor_coef Fsqd
_refine_ls_weighting_details 'w=1/[\s^2^(Fo^2^)+(0.1000P)^2^+0.0000P] where P=(Fo^2^+2Fc^2^)/3'
_refine_ls_weighting_scheme calc
_refine_ls_wR_factor_all 0.2781
_refine_ls_wR_factor_obs 0.1988
_reflns_number_observed 546
_reflns_number_total 1721
_reflns_observed_criterion >2sigma(I)
_cod_data_source_file ol0505860si20050317_102019.cif
_cod_data_source_block josefin
_cod_depositor_comments
;
The following automatic conversions were performed:

'_symmetry_cell_setting' value 'Monoclinic' changed to 'monoclinic'
according to /home/saulius/struct/CIF-dictionaries/cif_core.dic
dictionary named 'cif_core.dic' version 2.4.1 from 2010-06-29.

Automatic conversion script
Id: cif_fix_values 1715 2011-07-08 13:25:40Z adriana 

The following automatic conversions were performed:

'_refine_ls_weighting_scheme' value 'calc
w=1/[\s^2^(Fo^2^)+(0.1000P)^2^+0.0000P] where P=(Fo^2^+2Fc^2^)/3' was
changed to 'calc'. New tag '_refine_ls_weighting_details' was
created. The value of the new tag was set to
'w=1/[\s^2^(Fo^2^)+(0.1000P)^2^+0.0000P] where P=(Fo^2^+2Fc^2^)/3'.

Automatic conversion script
Id: cif_fix_values 3143 2015-03-26 13:38:13Z robertas 
;
_cod_original_sg_symbol_H-M I2/a
_cod_database_code 1506572

loop_
_symmetry_equiv_pos_as_xyz
'x, y, z'
'-x+1/2, y, -z'
'x+1/2, y+1/2, z+1/2'
'-x+1, y+1/2, -z+1/2'
'-x, -y, -z'
'x-1/2, -y, z'
'-x+1/2, -y+1/2, -z+1/2'
'x, -y+1/2, z+1/2'

loop_
_atom_site_aniso_label
_atom_site_aniso_U_11
_atom_site_aniso_U_22
_atom_site_aniso_U_33
_atom_site_aniso_U_23
_atom_site_aniso_U_13
_atom_site_aniso_U_12
O1 0.085(5) 0.048(4) 0.096(6) -0.002(4) 0.031(4) 0.005(4)
O2 0.072(4) 0.037(3) 0.076(5) 0.009(3) 0.030(4) -0.005(3)
O3 0.101(5) 0.053(4) 0.063(5) -0.002(4) 0.026(4) 0.014(4)
O4 0.084(5) 0.037(4) 0.096(5) 0.005(4) 0.033(4) -0.004(4)
N1 0.098(7) 0.071(6) 0.066(6) 0.006(5) 0.015(6) 0.000(5)
C1 0.171(18) 0.515(43) 0.059(10) -0.039(17) 0.029(10) -0.175(24)
C2 0.111(11) 0.187(15) 0.066(8) 0.042(10) 0.023(8) -0.001(11)
C3 0.092(9) 0.092(9) 0.113(10) 0.044(8) 0.027(8) 0.012(8)
C4 0.082(8) 0.123(10) 0.055(7) 0.017(7) 0.010(6) 0.028(8)
C5 0.077(8) 0.075(8) 0.067(7) 0.001(6) 0.013(6) -0.004(6)
C6 0.092(8) 0.056(6) 0.044(6) 0.001(5) 0.012(6) 0.003(6)
C7 0.066(6) 0.042(5) 0.061(6) 0.001(5) 0.022(5) -0.012(5)
C8 0.073(7) 0.035(5) 0.082(7) 0.009(5) 0.009(6) -0.004(6)
C9 0.081(7) 0.055(6) 0.094(8) 0.023(6) 0.031(7) -0.008(6)
C10 0.080(7) 0.038(6) 0.063(7) -0.004(4) 0.022(5) -0.009(5)
C11 0.083(8) 0.062(7) 0.051(6) -0.006(5) 0.017(6) 0.008(6)
C12 0.092(9) 0.124(10) 0.062(7) -0.010(7) -0.001(7) 0.025(8)

loop_
_atom_site_label
_atom_site_type_symbol
_atom_site_fract_x
_atom_site_fract_y
_atom_site_fract_z
_atom_site_U_iso_or_equiv
_atom_site_thermal_displace_type
_atom_site_occupancy
_atom_site_calc_flag
_atom_site_refinement_flags
O1 O 0.0678(6) 0.3801(8) 0.1692(2) 0.075(2) Uani 1 d .
O2 O 0.1539(6) 0.1254(7) 0.1525(2) 0.060(2) Uani 1 d .
O3 O 0.1142(6) -0.1878(8) 0.1118(2) 0.071(2) Uani 1 d .
O4 O 0.0124(6) -0.2744(8) 0.1738(2) 0.070(2) Uani 1 d .
H4 H 0.0313 -0.3751 0.1681 0.106 Uiso 1 calc R
N1 N 0.0349(9) -0.0985(12) 0.0766(3) 0.078(3) Uani 1 d .
C1 C 0.1767(18) 0.3248(37) 0.0664(5) 0.247(15) Uani 1 d .
H1A H 0.2343 0.3882 0.0488 0.296 Uiso 1 calc R
H1B H 0.2003 0.2033 0.0642 0.296 Uiso 1 calc R
C2 C 0.0688(13) 0.3345(21) 0.0398(4) 0.120(5) Uani 1 d .
H2A H 0.0767 0.2550 0.0142 0.145 Uiso 1 calc R
H2B H 0.0668 0.4506 0.0265 0.145 Uiso 1 calc R
C3 C -0.0618(11) 0.3043(16) 0.0536(4) 0.098(4) Uani 1 d .
H3A H -0.0637 0.3483 0.0850 0.117 Uiso 1 calc R
H3B H -0.1200 0.3744 0.0332 0.117 Uiso 1 calc R
C4 C -0.1106(11) 0.1215(17) 0.0523(3) 0.086(4) Uani 1 d .
H4A H -0.2001 0.1234 0.0554 0.103 Uiso 1 calc R
H4B H -0.0994 0.0699 0.0223 0.103 Uiso 1 calc R
C5 C -0.0457(10) 0.0123(15) 0.0900(4) 0.072(3) Uani 1 d .
C6 C -0.0630(9) 0.0446(12) 0.1392(3) 0.064(3) Uani 1 d .
H6A H -0.1268 -0.0338 0.1486 0.076 Uiso 1 calc R
H6B H -0.0922 0.1630 0.1426 0.076 Uiso 1 calc R
C7 C 0.0570(9) 0.0180(11) 0.1701(3) 0.055(2) Uani 1 d .
C8 C 0.1379(10) 0.2993(12) 0.1476(4) 0.063(3) Uani 1 d .
C9 C 0.2174(9) 0.3679(13) 0.1131(4) 0.075(3) Uani 1 d .
H9A H 0.2207 0.4938 0.1159 0.090 Uiso 1 calc R
H9B H 0.3023 0.3242 0.1207 0.090 Uiso 1 calc R
C10 C 0.1014(9) -0.1623(11) 0.1593(3) 0.059(3) Uani 1 d .
H10 H 0.1826 -0.1844 0.1776 0.071 Uiso 1 calc R
C11 C 0.0473(9) 0.0440(12) 0.2213(3) 0.065(3) Uani 1 d .
H11A H -0.0183 -0.0315 0.2306 0.078 Uiso 1 calc R
H11B H 0.0219 0.1633 0.2262 0.078 Uiso 1 calc R
C12 C 0.1686(10) 0.0075(16) 0.2528(3) 0.094(4) Uani 1 d .
H12A H 0.1554 0.0294 0.2847 0.141 Uiso 1 calc R
H12B H 0.2342 0.0822 0.2441 0.141 Uiso 1 calc R
H12C H 0.1925 -0.1119 0.2494 0.141 Uiso 1 calc R

loop_
_atom_type_symbol
_atom_type_description
_atom_type_scat_dispersion_real
_atom_type_scat_dispersion_imag
_atom_type_scat_source
C C 0.0033 0.0016 'International Tables Vol C Tables 4.2.6.8 and 6.1.1.4'
H H 0.0000 0.0000 'International Tables Vol C Tables 4.2.6.8 and 6.1.1.4'
N N 0.0061 0.0033 'International Tables Vol C Tables 4.2.6.8 and 6.1.1.4'
O O 0.0106 0.0060 'International Tables Vol C Tables 4.2.6.8 and 6.1.1.4'

loop_
_geom_angle_atom_site_label_1
_geom_angle_atom_site_label_2
_geom_angle_atom_site_label_3
_geom_angle
C8 O2 C7 120.6(7)
C10 O3 N1 120.9(7)
C5 N1 O3 117.7(9)
C2 C1 C9 134.6(19)
C1 C2 C3 128.0(12)
C4 C3 C2 117.9(11)
C5 C4 C3 112.2(10)
N1 C5 C6 123.7(10)
N1 C5 C4 115.1(10)
C6 C5 C4 120.9(10)
C5 C6 C7 111.2(8)
O2 C7 C6 108.1(8)
O2 C7 C11 113.2(8)
C6 C7 C11 114.9(8)
O2 C7 C10 101.3(6)
C6 C7 C10 105.7(8)
C11 C7 C10 112.5(8)
O1 C8 O2 122.4(9)
O1 C8 C9 127.2(9)
O2 C8 C9 110.4(9)
C1 C9 C8 114.9(10)
O4 C10 O3 110.6(7)
O4 C10 C7 105.4(7)
O3 C10 C7 113.4(8)
C7 C11 C12 114.5(8)

loop_
_geom_bond_atom_site_label_1
_geom_bond_atom_site_label_2
_geom_bond_distance
O1 C8 1.199(10)
O2 C8 1.351(10)
O2 C7 1.458(9)
O3 C10 1.404(10)
O3 N1 1.424(10)
O4 C10 1.381(9)
N1 C5 1.299(12)
C1 C2 1.31(2)
C1 C9 1.41(2)
C2 C3 1.510(15)
C3 C4 1.497(15)
C4 C5 1.483(13)
C5 C6 1.469(12)
C6 C7 1.493(12)
C7 C11 1.502(11)
C7 C10 1.508(11)
C8 C9 1.474(12)
C11 C12 1.524(12)
